data_1556698
loop_
_publ_author_name
'Messelberger, J.'
'Grunwald, A.'
'Stegner, P.'
'Senft, L.'
'Heinemann, F.W.'
'Munz, D.'

_publ_section_title
;
 Transmetalation from Magnesium-NHCs-Convenient Synthesis of Chelating
 pi-Acidic NHC Complexes
;
_journal_name_full Inorganics
_journal_page_first 65
_journal_paper_doi 10.3390/inorganics7050065
_journal_volume 7
_journal_year 2019
_chemical_formula_moiety 'C40 H50 Br2 Mg N6, 2(C5 H5 N)'
_chemical_formula_sum 'C50 H60 Br2 Mg N8'
_chemical_formula_weight 957.19
_space_group_crystal_system monoclinic
_space_group_IT_number 14
_space_group_name_Hall '-P 2yn'
_space_group_name_H-M_alt 'P 1 21/n 1'
_atom_sites_solution_hydrogens geom
_cell_angle_alpha 90
_cell_angle_beta 111.6430(10)
_cell_angle_gamma 90
_cell_formula_units_Z 4
_cell_length_a 19.0860(8)
_cell_length_b 12.8472(6)
_cell_length_c 20.6882(8)
_cell_measurement_reflns_used 9354
_cell_measurement_temperature 100(2)
_cell_measurement_theta_max 29.18
_cell_measurement_theta_min 2.42
_cell_volume 4715.1(3)
_computing_cell_refinement 'SAINT V8.38A (Bruker AXS, 2016)'
_computing_data_collection 'Bruker APEX3 (Bruker AXS, 2015)'
_computing_data_reduction 'SAINT V8.38A (Bruker AXS, 2016)'
_computing_molecular_graphics 'SHELXTL 6.12 (Bruker AXS, 2002)'
_computing_publication_material 'Olex2 (Dolomanov et al., 2009)'
_computing_structure_refinement 'SHELXL-2016/6 (Sheldrick, 2015)'
_computing_structure_solution 'SHELXTL 6.12 (Bruker AXS, 2002)'
_diffrn_ambient_temperature 100(2)
_diffrn_measured_fraction_theta_full 0.999
_diffrn_measured_fraction_theta_max 0.998
_diffrn_measurement_device_type 'Bruker Kappa ImuS Duo Photon II CPAD'
_diffrn_measurement_method '\f and \w scans'
_diffrn_radiation_monochromator 'Quazar focussing montel optics'
_diffrn_radiation_source 'ImuS high brilliance micro-focus tube'
_diffrn_radiation_type MoK\a
_diffrn_radiation_wavelength 0.71073
_diffrn_reflns_av_R_equivalents 0.0639
_diffrn_reflns_av_unetI/netI 0.0290
_diffrn_reflns_Laue_measured_fraction_full 0.999
_diffrn_reflns_Laue_measured_fraction_max 0.998
_diffrn_reflns_limit_h_max 26
_diffrn_reflns_limit_h_min -26
_diffrn_reflns_limit_k_max 17
_diffrn_reflns_limit_k_min -17
_diffrn_reflns_limit_l_max 24
_diffrn_reflns_limit_l_min -28
_diffrn_reflns_number 186565
_diffrn_reflns_point_group_measured_fraction_full 0.999
_diffrn_reflns_point_group_measured_fraction_max 0.998
_diffrn_reflns_theta_full 25.242
_diffrn_reflns_theta_max 29.604
_diffrn_reflns_theta_min 1.826
_diffrn_standards_number 0
_exptl_absorpt_coefficient_mu 1.776
_exptl_absorpt_correction_T_max 0.7459
_exptl_absorpt_correction_T_min 0.6990
_exptl_absorpt_correction_type multi-scan
_exptl_absorpt_process_details
;
SADABS-2016/2 (Bruker,2016/2) was used for absorption correction.
wR2(int) was 0.0626 before and 0.0561 after correction.
The Ratio of minimum to maximum transmission is 0.9371.
The \l/2 correction factor is Not present.
;
_exptl_crystal_colour colorless
_exptl_crystal_density_diffrn 1.348
_exptl_crystal_description prism
_exptl_crystal_F_000 1992
_exptl_crystal_size_max 0.15
_exptl_crystal_size_mid 0.13
_exptl_crystal_size_min 0.08
_refine_diff_density_max 0.537
_refine_diff_density_min -0.400
_refine_diff_density_rms 0.061
_refine_ls_extinction_coef .
_refine_ls_extinction_method none
_refine_ls_goodness_of_fit_ref 1.038
_refine_ls_hydrogen_treatment constr
_refine_ls_matrix_type full
_refine_ls_number_parameters 558
_refine_ls_number_reflns 13232
_refine_ls_number_restraints 0
_refine_ls_restrained_S_all 1.038
_refine_ls_R_factor_all 0.0474
_refine_ls_R_factor_gt 0.0307
_refine_ls_shift/su_max 0.002
_refine_ls_shift/su_mean 0.000
_refine_ls_structure_factor_coef Fsqd
_refine_ls_weighting_details 'w=1/[\s^2^(Fo^2^)+(0.0228P)^2^+3.3282P] where P=(Fo^2^+2Fc^2^)/3'
_refine_ls_weighting_scheme calc
_refine_ls_wR_factor_gt 0.0623
_refine_ls_wR_factor_ref 0.0680
_reflns_Friedel_coverage 0.000
_reflns_Friedel_fraction_full .
_reflns_Friedel_fraction_max .
_reflns_number_gt 10646
_reflns_number_total 13232
_reflns_threshold_expression 'I > 2\s(I)'
_cod_data_source_file Inorganics-2019-7-65.cif
_cod_data_source_block jm1901
_cod_database_code 1556698
_shelx_space_group_comment
;
The symmetry employed for this shelxl refinement is uniquely defined
by the following loop, which should always be used as a source of
symmetry information in preference to the above space-group names.
They are only intended as comments.
;
_shelx_estimated_absorpt_t_max 0.871
_shelx_estimated_absorpt_t_min 0.777
_olex2_refinement_description
;
1. Fixed Uiso
 At 1.2 times of:
  All C(H) groups, All C(H,H) groups
 At 1.5 times of:
  All C(H,H,H) groups
2.a Ternary CH refined with riding coordinates:
 C18(H18), C21(H21), C30(H30), C33(H33)
2.b Secondary CH2 refined with riding coordinates:
 C2(H2A,H2B), C3(H3A,H3B), C9(H9A,H9B), C10(H10A,H10B)
2.c Aromatic/amide H refined with riding coordinates:
 C5(H5), C6(H6), C7(H7), C14(H14), C15(H15), C16(H16), C26(H26), C27(H27),
 C28(H28), C36(H36), C37(H37), C38(H38), C39(H39), C40(H40), C101(H101),
 C102(H102), C103(H103), C104(H104), C105(H105), C201(H201), C202(H202),
 C203(H203), C204(H204), C205(H205)
2.d Idealised Me refined as rotating group:
 C19(H19A,H19B,H19C), C20(H20A,H20B,H20C), C22(H22A,H22B,H22C), C23(H23A,H23B,
 H23C), C31(H31A,H31B,H31C), C32(H32A,H32B,H32C), C34(H34A,H34B,H34C), C35(H35A,
 H35B,H35C)
;

loop_
_space_group_symop_operation_xyz
'x, y, z'
'-x+1/2, y+1/2, -z+1/2'
'-x, -y, -z'
'x-1/2, -y-1/2, z-1/2'

loop_
_atom_site_label
_atom_site_type_symbol
_atom_site_fract_x
_atom_site_fract_y
_atom_site_fract_z
_atom_site_U_iso_or_equiv
_atom_site_adp_type
_atom_site_occupancy
_atom_site_site_symmetry_order
_atom_site_calc_flag
_atom_site_refinement_flags_posn
_atom_site_refinement_flags_adp
_atom_site_refinement_flags_occupancy
_atom_site_disorder_assembly
_atom_site_disorder_group
Mg1 Mg 0.77758(3) 0.54832(4) 0.51198(3) 0.01426(10) Uani 1 1 d . . . . .
Br1 Br 0.89289(2) 0.59286(2) 0.62782(2) 0.01925(4) Uani 1 1 d . . . . .
Br2 Br 0.66789(2) 0.50186(2) 0.38836(2) 0.02185(4) Uani 1 1 d . . . . .
N1 N 0.73899(7) 0.80677(10) 0.46239(6) 0.0133(2) Uani 1 1 d . . . . .
N2 N 0.82349(7) 0.72468(10) 0.43629(7) 0.0144(2) Uani 1 1 d . . . . .
N3 N 0.85302(7) 0.55176(10) 0.45560(7) 0.0148(2) Uani 1 1 d . . . . .
N4 N 0.87129(7) 0.37777(10) 0.48003(7) 0.0159(3) Uani 1 1 d . . . . .
N5 N 0.82880(7) 0.28957(10) 0.54624(7) 0.0152(3) Uani 1 1 d . . . . .
N6 N 0.69884(7) 0.54378(10) 0.56546(7) 0.0158(3) Uani 1 1 d . . . . .
C1 C 0.77287(8) 0.71504(12) 0.46864(8) 0.0137(3) Uani 1 1 d . . . . .
C2 C 0.76951(10) 0.88845(12) 0.42920(9) 0.0214(3) Uani 1 1 d . . . . .
H2A H 0.797627 0.941981 0.463339 0.026 Uiso 1 1 calc R . . . .
H2B H 0.728789 0.922511 0.390386 0.026 Uiso 1 1 calc R . . . .
C3 C 0.82197(9) 0.82635(12) 0.40286(8) 0.0178(3) Uani 1 1 d . . . . .
H3A H 0.801191 0.820453 0.351526 0.021 Uiso 1 1 calc R . . . .
H3B H 0.872816 0.857925 0.418105 0.021 Uiso 1 1 calc R . . . .
C4 C 0.86476(8) 0.64005(12) 0.42719(8) 0.0147(3) Uani 1 1 d . . . . .
C5 C 0.91353(9) 0.64643(13) 0.39131(8) 0.0182(3) Uani 1 1 d . . . . .
H5 H 0.921656 0.710296 0.372004 0.022 Uiso 1 1 calc R . . . .
C6 C 0.94981(9) 0.55572(13) 0.38486(9) 0.0203(3) Uani 1 1 d . . . . .
H6 H 0.983449 0.557243 0.360590 0.024 Uiso 1 1 calc R . . . .
C7 C 0.93773(9) 0.46280(13) 0.41328(8) 0.0183(3) Uani 1 1 d . . . . .
H7 H 0.962241 0.400325 0.408901 0.022 Uiso 1 1 calc R . . . .
C8 C 0.88812(8) 0.46510(12) 0.44852(8) 0.0153(3) Uani 1 1 d . . . . .
C9 C 0.90496(9) 0.27485(12) 0.47981(9) 0.0183(3) Uani 1 1 d . . . . .
H9A H 0.960553 0.277074 0.502640 0.022 Uiso 1 1 calc R . . . .
H9B H 0.891169 0.247641 0.431940 0.022 Uiso 1 1 calc R . . . .
C10 C 0.86963(11) 0.21006(13) 0.52169(10) 0.0255(4) Uani 1 1 d . . . . .
H10A H 0.834569 0.157248 0.492132 0.031 Uiso 1 1 calc R . . . .
H10B H 0.908690 0.174815 0.561226 0.031 Uiso 1 1 calc R . . . .
C11 C 0.82723(8) 0.38358(12) 0.51931(8) 0.0144(3) Uani 1 1 d . . . . .
C12 C 0.68357(8) 0.83398(11) 0.49151(8) 0.0140(3) Uani 1 1 d . . . . .
C13 C 0.60716(9) 0.83476(12) 0.44786(8) 0.0159(3) Uani 1 1 d . . . . .
C14 C 0.55525(9) 0.86775(12) 0.47643(9) 0.0192(3) Uani 1 1 d . . . . .
H14 H 0.503240 0.869884 0.447876 0.023 Uiso 1 1 calc R . . . .
C15 C 0.57774(9) 0.89755(13) 0.54559(9) 0.0209(3) Uani 1 1 d . . . . .
H15 H 0.541356 0.919475 0.564036 0.025 Uiso 1 1 calc R . . . .
C16 C 0.65328(9) 0.89519(13) 0.58755(8) 0.0189(3) Uani 1 1 d . . . . .
H16 H 0.668331 0.915660 0.634864 0.023 Uiso 1 1 calc R . . . .
C17 C 0.70787(8) 0.86337(12) 0.56180(8) 0.0148(3) Uani 1 1 d . . . . .
C18 C 0.57928(9) 0.80251(13) 0.37172(8) 0.0199(3) Uani 1 1 d . . . . .
H18 H 0.621927 0.768734 0.362589 0.024 Uiso 1 1 calc R . . . .
C19 C 0.55392(13) 0.89828(15) 0.32452(10) 0.0365(5) Uani 1 1 d . . . . .
H19A H 0.512089 0.932409 0.332818 0.055 Uiso 1 1 calc GR . . . .
H19B H 0.537351 0.876569 0.275748 0.055 Uiso 1 1 calc GR . . . .
H19C H 0.596133 0.947060 0.334823 0.055 Uiso 1 1 calc GR . . . .
C20 C 0.51408(10) 0.72399(14) 0.35424(9) 0.0249(4) Uani 1 1 d . . . . .
H20A H 0.531282 0.661530 0.382932 0.037 Uiso 1 1 calc GR . . . .
H20B H 0.497354 0.704947 0.304976 0.037 Uiso 1 1 calc GR . . . .
H20C H 0.472046 0.755466 0.363660 0.037 Uiso 1 1 calc GR . . . .
C21 C 0.79027(8) 0.86331(12) 0.60968(8) 0.0164(3) Uani 1 1 d . . . . .
H21 H 0.819605 0.825678 0.585637 0.020 Uiso 1 1 calc R . . . .
C22 C 0.82068(10) 0.97470(13) 0.62452(10) 0.0246(4) Uani 1 1 d . . . . .
H22A H 0.815881 1.008834 0.580721 0.037 Uiso 1 1 calc GR . . . .
H22B H 0.873878 0.972902 0.655341 0.037 Uiso 1 1 calc GR . . . .
H22C H 0.791742 1.013615 0.646982 0.037 Uiso 1 1 calc GR . . . .
C23 C 0.80124(10) 0.80609(14) 0.67737(8) 0.0231(3) Uani 1 1 d . . . . .
H23A H 0.774247 0.843049 0.702557 0.035 Uiso 1 1 calc GR . . . .
H23B H 0.855081 0.803343 0.706165 0.035 Uiso 1 1 calc GR . . . .
H23C H 0.781449 0.735133 0.666868 0.035 Uiso 1 1 calc GR . . . .
C24 C 0.79062(9) 0.26011(12) 0.59200(8) 0.0155(3) Uani 1 1 d . . . . .
C25 C 0.71521(9) 0.22862(12) 0.56308(8) 0.0171(3) Uani 1 1 d . . . . .
C26 C 0.68127(9) 0.19493(13) 0.60873(9) 0.0213(3) Uani 1 1 d . . . . .
H26 H 0.630213 0.172669 0.590530 0.026 Uiso 1 1 calc R . . . .
C27 C 0.72030(10) 0.19326(13) 0.67972(9) 0.0232(3) Uani 1 1 d . . . . .
H27 H 0.696185 0.169577 0.709793 0.028 Uiso 1 1 calc R . . . .
C28 C 0.79431(10) 0.22598(13) 0.70700(9) 0.0222(3) Uani 1 1 d . . . . .
H28 H 0.820519 0.225171 0.755955 0.027 Uiso 1 1 calc R . . . .
C29 C 0.83145(9) 0.26024(12) 0.66416(8) 0.0180(3) Uani 1 1 d . . . . .
C30 C 0.67054(9) 0.22817(13) 0.48537(8) 0.0193(3) Uani 1 1 d . . . . .
H30 H 0.701510 0.263134 0.461853 0.023 Uiso 1 1 calc R . . . .
C31 C 0.65480(11) 0.11656(14) 0.45804(10) 0.0299(4) Uani 1 1 d . . . . .
H31A H 0.702653 0.080125 0.467360 0.045 Uiso 1 1 calc GR . . . .
H31B H 0.626044 0.117806 0.407818 0.045 Uiso 1 1 calc GR . . . .
H31C H 0.625640 0.080258 0.481436 0.045 Uiso 1 1 calc GR . . . .
C32 C 0.59661(10) 0.28827(14) 0.46727(10) 0.0268(4) Uani 1 1 d . . . . .
H32A H 0.564226 0.253049 0.487783 0.040 Uiso 1 1 calc GR . . . .
H32B H 0.570924 0.291127 0.416635 0.040 Uiso 1 1 calc GR . . . .
H32C H 0.607307 0.359163 0.485807 0.040 Uiso 1 1 calc GR . . . .
C33 C 0.91356(10) 0.29329(14) 0.69599(9) 0.0234(3) Uani 1 1 d . . . . .
H33 H 0.926464 0.330171 0.659284 0.028 Uiso 1 1 calc R . . . .
C34 C 0.96520(11) 0.19840(18) 0.71933(13) 0.0428(5) Uani 1 1 d . . . . .
H34A H 0.954866 0.162194 0.756556 0.064 Uiso 1 1 calc GR . . . .
H34B H 1.017928 0.221099 0.736524 0.064 Uiso 1 1 calc GR . . . .
H34C H 0.955881 0.151112 0.679858 0.064 Uiso 1 1 calc GR . . . .
C35 C 0.92932(11) 0.36779(15) 0.75746(10) 0.0319(4) Uani 1 1 d . . . . .
H35A H 0.897090 0.429391 0.742426 0.048 Uiso 1 1 calc GR . . . .
H35B H 0.982363 0.389048 0.774478 0.048 Uiso 1 1 calc GR . . . .
H35C H 0.918616 0.332644 0.794845 0.048 Uiso 1 1 calc GR . . . .
C36 C 0.71575(11) 0.50014(14) 0.62801(9) 0.0260(4) Uani 1 1 d . . . . .
H36 H 0.765165 0.473585 0.651217 0.031 Uiso 1 1 calc R . . . .
C37 C 0.66398(14) 0.49207(17) 0.66039(11) 0.0401(5) Uani 1 1 d . . . . .
H37 H 0.677696 0.459896 0.704697 0.048 Uiso 1 1 calc R . . . .
C38 C 0.59244(13) 0.53131(17) 0.62748(13) 0.0430(6) Uani 1 1 d . . . . .
H38 H 0.555839 0.526241 0.648398 0.052 Uiso 1 1 calc R . . . .
C39 C 0.57518(11) 0.57795(17) 0.56371(12) 0.0367(5) Uani 1 1 d . . . . .
H39 H 0.526621 0.607015 0.540197 0.044 Uiso 1 1 calc R . . . .
C40 C 0.62922(9) 0.58203(14) 0.53429(10) 0.0249(4) Uani 1 1 d . . . . .
H40 H 0.616459 0.613433 0.489836 0.030 Uiso 1 1 calc R . . . .
N100 N 0.83247(14) 0.64357(19) 0.20563(11) 0.0606(6) Uani 1 1 d . . . . .
C101 C 0.79245(17) 0.5925(2) 0.23549(13) 0.0608(8) Uani 1 1 d . . . . .
H101 H 0.806190 0.522606 0.249322 0.073 Uiso 1 1 calc R . . . .
C102 C 0.73279(15) 0.6336(3) 0.24775(12) 0.0628(9) Uani 1 1 d . . . . .
H102 H 0.706865 0.593493 0.270464 0.075 Uiso 1 1 calc R . . . .
C103 C 0.71015(14) 0.7355(3) 0.22650(13) 0.0618(8) Uani 1 1 d . . . . .
H103 H 0.668237 0.765797 0.233724 0.074 Uiso 1 1 calc R . . . .
C104 C 0.75090(13) 0.7911(2) 0.19442(10) 0.0438(6) Uani 1 1 d . . . . .
H104 H 0.737869 0.860663 0.179097 0.053 Uiso 1 1 calc R . . . .
C105 C 0.81039(14) 0.7419(2) 0.18580(11) 0.0453(6) Uani 1 1 d . . . . .
H105 H 0.838345 0.780102 0.164132 0.054 Uiso 1 1 calc R . . . .
N200 N 0.53224(10) 0.49246(13) 0.10172(8) 0.0322(4) Uani 1 1 d . . . . .
C201 C 0.55819(10) 0.50073(14) 0.17096(9) 0.0258(4) Uani 1 1 d . . . . .
H201 H 0.588308 0.445624 0.197656 0.031 Uiso 1 1 calc R . . . .
C202 C 0.54396(10) 0.58422(15) 0.20598(9) 0.0253(4) Uani 1 1 d . . . . .
H202 H 0.563005 0.585782 0.255369 0.030 Uiso 1 1 calc R . . . .
C203 C 0.50120(9) 0.66598(14) 0.16758(9) 0.0232(3) Uani 1 1 d . . . . .
H203 H 0.490770 0.725077 0.190144 0.028 Uiso 1 1 calc R . . . .
C204 C 0.47407(9) 0.65983(14) 0.09591(9) 0.0214(3) Uani 1 1 d . . . . .
H204 H 0.444715 0.714610 0.068095 0.026 Uiso 1 1 calc R . . . .
C205 C 0.49059(11) 0.57236(15) 0.06569(10) 0.0298(4) Uani 1 1 d . . . . .
H205 H 0.471345 0.568311 0.016365 0.036 Uiso 1 1 calc R . . . .

loop_
_atom_site_aniso_label
_atom_site_aniso_U_11
_atom_site_aniso_U_22
_atom_site_aniso_U_33
_atom_site_aniso_U_23
_atom_site_aniso_U_13
_atom_site_aniso_U_12
Mg1 0.0145(2) 0.0126(2) 0.0182(3) 0.0012(2) 0.0090(2) 0.00192(19)
Br1 0.01489(7) 0.01809(8) 0.02285(8) -0.00246(6) 0.00470(6) 0.00072(6)
Br2 0.02193(8) 0.02377(8) 0.01743(7) 0.00004(6) 0.00443(6) 0.00057(7)
N1 0.0150(6) 0.0109(6) 0.0149(6) 0.0011(5) 0.0065(5) 0.0004(5)
N2 0.0155(6) 0.0130(6) 0.0163(6) 0.0022(5) 0.0079(5) 0.0012(5)
N3 0.0139(6) 0.0141(6) 0.0179(6) 0.0001(5) 0.0074(5) 0.0010(5)
N4 0.0166(6) 0.0137(6) 0.0209(7) 0.0008(5) 0.0111(5) 0.0040(5)
N5 0.0157(6) 0.0129(6) 0.0195(6) -0.0007(5) 0.0093(5) 0.0021(5)
N6 0.0153(6) 0.0137(6) 0.0201(6) -0.0001(5) 0.0083(5) 0.0013(5)
C1 0.0127(7) 0.0145(7) 0.0130(7) -0.0007(5) 0.0037(5) 0.0001(5)
C2 0.0280(9) 0.0142(8) 0.0282(9) 0.0052(6) 0.0178(7) 0.0014(6)
C3 0.0220(8) 0.0140(7) 0.0202(8) 0.0025(6) 0.0112(6) -0.0009(6)
C4 0.0139(7) 0.0152(7) 0.0149(7) 0.0000(6) 0.0052(6) 0.0005(6)
C5 0.0177(8) 0.0196(8) 0.0203(8) 0.0015(6) 0.0104(6) -0.0010(6)
C6 0.0177(8) 0.0258(8) 0.0217(8) 0.0005(7) 0.0122(6) 0.0000(6)
C7 0.0167(7) 0.0202(8) 0.0205(8) -0.0007(6) 0.0100(6) 0.0034(6)
C8 0.0135(7) 0.0158(7) 0.0174(7) -0.0002(6) 0.0068(6) 0.0005(6)
C9 0.0195(8) 0.0151(7) 0.0228(8) -0.0007(6) 0.0107(6) 0.0046(6)
C10 0.0344(10) 0.0149(8) 0.0373(10) 0.0021(7) 0.0249(8) 0.0063(7)
C11 0.0127(7) 0.0155(7) 0.0152(7) -0.0018(6) 0.0052(6) -0.0002(5)
C12 0.0151(7) 0.0100(7) 0.0179(7) 0.0015(5) 0.0072(6) 0.0014(5)
C13 0.0165(7) 0.0116(7) 0.0179(7) -0.0001(6) 0.0043(6) 0.0000(6)
C14 0.0129(7) 0.0177(8) 0.0254(8) -0.0010(6) 0.0051(6) 0.0010(6)
C15 0.0168(7) 0.0216(8) 0.0264(8) -0.0036(7) 0.0106(7) 0.0011(6)
C16 0.0200(8) 0.0204(8) 0.0175(7) -0.0030(6) 0.0083(6) 0.0011(6)
C17 0.0145(7) 0.0126(7) 0.0166(7) 0.0008(6) 0.0051(6) 0.0007(6)
C18 0.0184(8) 0.0212(8) 0.0170(7) -0.0011(6) 0.0029(6) -0.0005(6)
C19 0.0485(12) 0.0274(10) 0.0223(9) 0.0024(8) -0.0002(8) -0.0065(9)
C20 0.0223(8) 0.0248(9) 0.0236(8) -0.0047(7) 0.0037(7) -0.0034(7)
C21 0.0147(7) 0.0179(7) 0.0152(7) -0.0016(6) 0.0039(6) 0.0013(6)
C22 0.0188(8) 0.0195(8) 0.0323(9) -0.0026(7) 0.0055(7) -0.0017(6)
C23 0.0247(9) 0.0250(9) 0.0183(8) 0.0019(7) 0.0065(7) 0.0055(7)
C24 0.0177(7) 0.0106(7) 0.0210(7) -0.0005(6) 0.0102(6) 0.0004(6)
C25 0.0164(7) 0.0130(7) 0.0232(8) -0.0013(6) 0.0088(6) 0.0022(6)
C26 0.0169(8) 0.0206(8) 0.0292(9) -0.0033(7) 0.0117(7) -0.0018(6)
C27 0.0272(9) 0.0228(8) 0.0268(9) -0.0018(7) 0.0183(7) -0.0033(7)
C28 0.0279(9) 0.0199(8) 0.0216(8) -0.0027(6) 0.0122(7) -0.0022(7)
C29 0.0204(8) 0.0131(7) 0.0214(8) -0.0021(6) 0.0088(6) -0.0018(6)
C30 0.0172(8) 0.0179(8) 0.0223(8) 0.0002(6) 0.0065(6) 0.0018(6)
C31 0.0373(11) 0.0209(9) 0.0259(9) -0.0027(7) 0.0051(8) 0.0025(8)
C32 0.0175(8) 0.0227(9) 0.0380(10) 0.0053(8) 0.0079(7) 0.0021(7)
C33 0.0225(8) 0.0257(9) 0.0209(8) -0.0018(7) 0.0067(7) -0.0082(7)
C34 0.0221(10) 0.0430(13) 0.0561(14) -0.0173(11) 0.0058(9) 0.0000(9)
C35 0.0342(10) 0.0259(9) 0.0274(9) -0.0052(8) 0.0017(8) -0.0048(8)
C36 0.0308(9) 0.0264(9) 0.0249(8) 0.0058(7) 0.0151(7) 0.0070(8)
C37 0.0601(14) 0.0365(11) 0.0393(11) 0.0081(9) 0.0366(11) 0.0034(10)
C38 0.0483(13) 0.0384(12) 0.0648(15) -0.0098(11) 0.0473(12) -0.0069(10)
C39 0.0216(9) 0.0384(11) 0.0559(13) -0.0083(10) 0.0210(9) 0.0037(8)
C40 0.0194(8) 0.0247(9) 0.0314(9) 0.0010(7) 0.0104(7) 0.0054(7)
N100 0.0744(16) 0.0661(15) 0.0374(11) 0.0166(11) 0.0163(11) 0.0032(13)
C101 0.0639(18) 0.0648(18) 0.0369(13) 0.0119(12) -0.0011(12) -0.0196(15)
C102 0.0510(16) 0.090(2) 0.0311(12) 0.0154(13) -0.0037(11) -0.0421(15)
C103 0.0330(13) 0.102(2) 0.0428(14) -0.0034(15) 0.0054(11) -0.0248(14)
C104 0.0381(12) 0.0602(15) 0.0245(10) 0.0005(10) 0.0017(9) -0.0150(11)
C105 0.0537(14) 0.0556(15) 0.0244(10) 0.0095(10) 0.0117(10) -0.0082(12)
N200 0.0360(9) 0.0290(8) 0.0278(8) -0.0035(7) 0.0074(7) 0.0080(7)
C201 0.0226(8) 0.0241(9) 0.0277(9) 0.0030(7) 0.0056(7) 0.0031(7)
C202 0.0212(8) 0.0326(10) 0.0197(8) -0.0003(7) 0.0046(7) 0.0018(7)
C203 0.0204(8) 0.0258(9) 0.0239(8) -0.0034(7) 0.0088(7) 0.0014(7)
C204 0.0169(8) 0.0251(9) 0.0232(8) 0.0040(7) 0.0087(6) 0.0018(6)
C205 0.0325(10) 0.0339(10) 0.0214(9) -0.0021(7) 0.0080(8) 0.0049(8)

loop_
_atom_type_symbol
_atom_type_description
_atom_type_scat_dispersion_real
_atom_type_scat_dispersion_imag
_atom_type_scat_source
C C 0.0033 0.0016 'International Tables Vol C Tables 4.2.6.8 and 6.1.1.4'
H H 0.0000 0.0000 'International Tables Vol C Tables 4.2.6.8 and 6.1.1.4'
Br Br -0.2901 2.4595 'International Tables Vol C Tables 4.2.6.8 and 6.1.1.4'
Mg Mg 0.0486 0.0363 'International Tables Vol C Tables 4.2.6.8 and 6.1.1.4'
N N 0.0061 0.0033 'International Tables Vol C Tables 4.2.6.8 and 6.1.1.4'

loop_
_geom_angle_atom_site_label_1
_geom_angle_atom_site_label_2
_geom_angle_atom_site_label_3
_geom_angle
_geom_angle_site_symmetry_1
_geom_angle_site_symmetry_3
Br1 Mg1 Br2 175.34(2) . .
N3 Mg1 Br1 89.27(4) . .
N3 Mg1 Br2 86.08(4) . .
N3 Mg1 N6 178.15(6) . .
N3 Mg1 C1 73.15(5) . .
N3 Mg1 C11 73.40(5) . .
N6 Mg1 Br1 92.58(4) . .
N6 Mg1 Br2 92.06(4) . .
N6 Mg1 C1 106.71(5) . .
N6 Mg1 C11 106.70(5) . .
C1 Mg1 Br1 92.94(4) . .
C1 Mg1 Br2 86.10(4) . .
C11 Mg1 Br1 87.40(4) . .
C11 Mg1 Br2 90.90(4) . .
C11 Mg1 C1 146.54(6) . .
C1 N1 C2 114.33(12) . .
C1 N1 C12 125.55(12) . .
C12 N1 C2 119.71(12) . .
C1 N2 C3 114.49(12) . .
C1 N2 C4 122.06(13) . .
C4 N2 C3 122.80(12) . .
C4 N3 Mg1 120.57(10) . .
C4 N3 C8 119.22(13) . .
C8 N3 Mg1 120.21(10) . .
C8 N4 C9 123.10(12) . .
C11 N4 C8 122.10(13) . .
C11 N4 C9 114.53(12) . .
C11 N5 C10 114.63(13) . .
C11 N5 C24 125.20(13) . .
C24 N5 C10 120.04(12) . .
C36 N6 Mg1 122.66(11) . .
C36 N6 C40 117.59(14) . .
C40 N6 Mg1 119.70(11) . .
N1 C1 Mg1 143.95(11) . .
N1 C1 N2 106.17(13) . .
N2 C1 Mg1 109.88(10) . .
N1 C2 H2A 111.3 . .
N1 C2 H2B 111.3 . .
N1 C2 C3 102.48(12) . .
H2A C2 H2B 109.2 . .
C3 C2 H2A 111.3 . .
C3 C2 H2B 111.3 . .
N2 C3 C2 101.38(12) . .
N2 C3 H3A 111.5 . .
N2 C3 H3B 111.5 . .
C2 C3 H3A 111.5 . .
C2 C3 H3B 111.5 . .
H3A C3 H3B 109.3 . .
N3 C4 N2 114.09(13) . .
N3 C4 C5 122.65(14) . .
C5 C4 N2 123.26(14) . .
C4 C5 H5 121.4 . .
C6 C5 C4 117.26(15) . .
C6 C5 H5 121.4 . .
C5 C6 H6 119.5 . .
C5 C6 C7 121.03(14) . .
C7 C6 H6 119.5 . .
C6 C7 H7 121.5 . .
C6 C7 C8 117.08(15) . .
C8 C7 H7 121.5 . .
N3 C8 N4 114.12(13) . .
N3 C8 C7 122.74(14) . .
C7 C8 N4 123.13(14) . .
N4 C9 H9A 111.4 . .
N4 C9 H9B 111.4 . .
N4 C9 C10 101.75(12) . .
H9A C9 H9B 109.3 . .
C10 C9 H9A 111.4 . .
C10 C9 H9B 111.4 . .
N5 C10 C9 102.51(12) . .
N5 C10 H10A 111.3 . .
N5 C10 H10B 111.3 . .
C9 C10 H10A 111.3 . .
C9 C10 H10B 111.3 . .
H10A C10 H10B 109.2 . .
N4 C11 Mg1 109.81(10) . .
N5 C11 Mg1 144.15(11) . .
N5 C11 N4 106.02(13) . .
C13 C12 N1 118.80(13) . .
C13 C12 C17 122.12(14) . .
C17 C12 N1 119.01(13) . .
C12 C13 C18 123.18(14) . .
C14 C13 C12 117.50(14) . .
C14 C13 C18 119.32(14) . .
C13 C14 H14 119.2 . .
C15 C14 C13 121.55(15) . .
C15 C14 H14 119.2 . .
C14 C15 H15 120.1 . .
C16 C15 C14 119.73(15) . .
C16 C15 H15 120.1 . .
C15 C16 H16 119.3 . .
C15 C16 C17 121.32(15) . .
C17 C16 H16 119.3 . .
C12 C17 C21 122.83(13) . .
C16 C17 C12 117.77(14) . .
C16 C17 C21 119.40(14) . .
C13 C18 H18 108.4 . .
C13 C18 C19 110.38(14) . .
C13 C18 C20 111.44(14) . .
C19 C18 H18 108.4 . .
C19 C18 C20 109.78(14) . .
C20 C18 H18 108.4 . .
C18 C19 H19A 109.5 . .
C18 C19 H19B 109.5 . .
C18 C19 H19C 109.5 . .
H19A C19 H19B 109.5 . .
H19A C19 H19C 109.5 . .
H19B C19 H19C 109.5 . .
C18 C20 H20A 109.5 . .
C18 C20 H20B 109.5 . .
C18 C20 H20C 109.5 . .
H20A C20 H20B 109.5 . .
H20A C20 H20C 109.5 . .
H20B C20 H20C 109.5 . .
C17 C21 H21 108.1 . .
C17 C21 C22 110.79(13) . .
C17 C21 C23 110.94(13) . .
C22 C21 H21 108.1 . .
C23 C21 H21 108.1 . .
C23 C21 C22 110.63(14) . .
C21 C22 H22A 109.5 . .
C21 C22 H22B 109.5 . .
C21 C22 H22C 109.5 . .
H22A C22 H22B 109.5 . .
H22A C22 H22C 109.5 . .
H22B C22 H22C 109.5 . .
C21 C23 H23A 109.5 . .
C21 C23 H23B 109.5 . .
C21 C23 H23C 109.5 . .
H23A C23 H23B 109.5 . .
H23A C23 H23C 109.5 . .
H23B C23 H23C 109.5 . .
C25 C24 N5 118.97(14) . .
C25 C24 C29 122.29(14) . .
C29 C24 N5 118.70(14) . .
C24 C25 C30 122.81(14) . .
C26 C25 C24 117.45(15) . .
C26 C25 C30 119.73(14) . .
C25 C26 H26 119.3 . .
C27 C26 C25 121.43(15) . .
C27 C26 H26 119.3 . .
C26 C27 H27 120.0 . .
C28 C27 C26 119.99(15) . .
C28 C27 H27 120.0 . .
C27 C28 H28 119.3 . .
C27 C28 C29 121.34(16) . .
C29 C28 H28 119.3 . .
C24 C29 C33 122.66(14) . .
C28 C29 C24 117.49(15) . .
C28 C29 C33 119.83(15) . .
C25 C30 H30 108.2 . .
C25 C30 C31 110.62(14) . .
C25 C30 C32 111.40(14) . .
C31 C30 H30 108.2 . .
C32 C30 H30 108.2 . .
C32 C30 C31 110.20(14) . .
C30 C31 H31A 109.5 . .
C30 C31 H31B 109.5 . .
C30 C31 H31C 109.5 . .
H31A C31 H31B 109.5 . .
H31A C31 H31C 109.5 . .
H31B C31 H31C 109.5 . .
C30 C32 H32A 109.5 . .
C30 C32 H32B 109.5 . .
C30 C32 H32C 109.5 . .
H32A C32 H32B 109.5 . .
H32A C32 H32C 109.5 . .
H32B C32 H32C 109.5 . .
C29 C33 H33 107.9 . .
C29 C33 C34 110.83(15) . .
C29 C33 C35 112.97(15) . .
C34 C33 H33 107.9 . .
C34 C33 C35 109.26(15) . .
C35 C33 H33 107.9 . .
C33 C34 H34A 109.5 . .
C33 C34 H34B 109.5 . .
C33 C34 H34C 109.5 . .
H34A C34 H34B 109.5 . .
H34A C34 H34C 109.5 . .
H34B C34 H34C 109.5 . .
C33 C35 H35A 109.5 . .
C33 C35 H35B 109.5 . .
C33 C35 H35C 109.5 . .
H35A C35 H35B 109.5 . .
H35A C35 H35C 109.5 . .
H35B C35 H35C 109.5 . .
N6 C36 H36 118.7 . .
N6 C36 C37 122.59(18) . .
C37 C36 H36 118.7 . .
C36 C37 H37 120.4 . .
C38 C37 C36 119.13(19) . .
C38 C37 H37 120.4 . .
C37 C38 H38 120.7 . .
C39 C38 C37 118.51(18) . .
C39 C38 H38 120.7 . .
C38 C39 H39 120.4 . .
C38 C39 C40 119.16(19) . .
C40 C39 H39 120.4 . .
N6 C40 C39 123.01(18) . .
N6 C40 H40 118.5 . .
C39 C40 H40 118.5 . .
C101 N100 C105 116.0(3) . .
N100 C101 H101 117.9 . .
N100 C101 C102 124.3(3) . .
C102 C101 H101 117.9 . .
C101 C102 H102 120.4 . .
C101 C102 C103 119.2(2) . .
C103 C102 H102 120.4 . .
C102 C103 H103 121.0 . .
C104 C103 C102 118.0(3) . .
C104 C103 H103 121.0 . .
C103 C104 H104 121.3 . .
C105 C104 C103 117.5(3) . .
C105 C104 H104 121.3 . .
N100 C105 C104 125.1(2) . .
N100 C105 H105 117.4 . .
C104 C105 H105 117.4 . .
C201 N200 C205 116.33(16) . .
N200 C201 H201 118.0 . .
N200 C201 C202 124.01(17) . .
C202 C201 H201 118.0 . .
C201 C202 H202 120.7 . .
C201 C202 C203 118.52(16) . .
C203 C202 H202 120.7 . .
C202 C203 H203 120.6 . .
C204 C203 C202 118.71(16) . .
C204 C203 H203 120.6 . .
C203 C204 H204 120.8 . .
C205 C204 C203 118.42(16) . .
C205 C204 H204 120.8 . .
N200 C205 C204 124.00(17) . .
N200 C205 H205 118.0 . .
C204 C205 H205 118.0 . .

loop_
_geom_bond_atom_site_label_1
_geom_bond_atom_site_label_2
_geom_bond_distance
_geom_bond_site_symmetry_2
Mg1 Br1 2.6502(6) .
Mg1 Br2 2.7074(6) .
Mg1 N3 2.1620(13) .
Mg1 N6 2.1709(13) .
Mg1 C1 2.3109(16) .
Mg1 C11 2.3010(16) .
N1 C1 1.3274(19) .
N1 C2 1.4856(19) .
N1 C12 1.4400(18) .
N2 C1 1.3687(18) .
N2 C3 1.4733(19) .
N2 C4 1.3955(19) .
N3 C4 1.334(2) .
N3 C8 1.3349(19) .
N4 C8 1.393(2) .
N4 C9 1.4708(19) .
N4 C11 1.3702(18) .
N5 C10 1.483(2) .
N5 C11 1.3257(19) .
N5 C24 1.4419(19) .
N6 C36 1.336(2) .
N6 C40 1.338(2) .
C2 H2A 0.9900 .
C2 H2B 0.9900 .
C2 C3 1.529(2) .
C3 H3A 0.9900 .
C3 H3B 0.9900 .
C4 C5 1.391(2) .
C5 H5 0.9500 .
C5 C6 1.387(2) .
C6 H6 0.9500 .
C6 C7 1.387(2) .
C7 H7 0.9500 .
C7 C8 1.392(2) .
C9 H9A 0.9900 .
C9 H9B 0.9900 .
C9 C10 1.526(2) .
C10 H10A 0.9900 .
C10 H10B 0.9900 .
C12 C13 1.404(2) .
C12 C17 1.405(2) .
C13 C14 1.394(2) .
C13 C18 1.522(2) .
C14 H14 0.9500 .
C14 C15 1.387(2) .
C15 H15 0.9500 .
C15 C16 1.382(2) .
C16 H16 0.9500 .
C16 C17 1.395(2) .
C17 C21 1.518(2) .
C18 H18 1.0000 .
C18 C19 1.534(2) .
C18 C20 1.538(2) .
C19 H19A 0.9800 .
C19 H19B 0.9800 .
C19 H19C 0.9800 .
C20 H20A 0.9800 .
C20 H20B 0.9800 .
C20 H20C 0.9800 .
C21 H21 1.0000 .
C21 C22 1.532(2) .
C21 C23 1.526(2) .
C22 H22A 0.9800 .
C22 H22B 0.9800 .
C22 H22C 0.9800 .
C23 H23A 0.9800 .
C23 H23B 0.9800 .
C23 H23C 0.9800 .
C24 C25 1.399(2) .
C24 C29 1.406(2) .
C25 C26 1.397(2) .
C25 C30 1.517(2) .
C26 H26 0.9500 .
C26 C27 1.380(2) .
C27 H27 0.9500 .
C27 C28 1.379(2) .
C28 H28 0.9500 .
C28 C29 1.395(2) .
C29 C33 1.519(2) .
C30 H30 1.0000 .
C30 C31 1.530(2) .
C30 C32 1.529(2) .
C31 H31A 0.9800 .
C31 H31B 0.9800 .
C31 H31C 0.9800 .
C32 H32A 0.9800 .
C32 H32B 0.9800 .
C32 H32C 0.9800 .
C33 H33 1.0000 .
C33 C34 1.530(3) .
C33 C35 1.530(2) .
C34 H34A 0.9800 .
C34 H34B 0.9800 .
C34 H34C 0.9800 .
C35 H35A 0.9800 .
C35 H35B 0.9800 .
C35 H35C 0.9800 .
C36 H36 0.9500 .
C36 C37 1.387(3) .
C37 H37 0.9500 .
C37 C38 1.377(3) .
C38 H38 0.9500 .
C38 C39 1.374(3) .
C39 H39 0.9500 .
C39 C40 1.379(2) .
C40 H40 0.9500 .
N100 C101 1.320(3) .
N100 C105 1.347(3) .
C101 H101 0.9500 .
C101 C102 1.361(4) .
C102 H102 0.9500 .
C102 C103 1.397(4) .
C103 H103 0.9500 .
C103 C104 1.392(3) .
C104 H104 0.9500 .
C104 C105 1.367(3) .
C105 H105 0.9500 .
N200 C201 1.336(2) .
N200 C205 1.343(2) .
C201 H201 0.9500 .
C201 C202 1.376(3) .
C202 H202 0.9500 .
C202 C203 1.386(2) .
C203 H203 0.9500 .
C203 C204 1.381(2) .
C204 H204 0.9500 .
C204 C205 1.378(2) .
C205 H205 0.9500 .

loop_
_geom_torsion_atom_site_label_1
_geom_torsion_atom_site_label_2
_geom_torsion_atom_site_label_3
_geom_torsion_atom_site_label_4
_geom_torsion
_geom_torsion_site_symmetry_1
_geom_torsion_site_symmetry_2
_geom_torsion_site_symmetry_3
_geom_torsion_site_symmetry_4
Mg1 N3 C4 N2 -1.35(18) . . . .
Mg1 N3 C4 C5 179.08(12) . . . .
Mg1 N3 C8 N4 -0.08(18) . . . .
Mg1 N3 C8 C7 -179.48(12) . . . .
Mg1 N6 C36 C37 -176.27(15) . . . .
Mg1 N6 C40 C39 177.20(15) . . . .
N1 C2 C3 N2 -9.98(16) . . . .
N1 C12 C13 C14 -176.02(13) . . . .
N1 C12 C13 C18 3.4(2) . . . .
N1 C12 C17 C16 176.31(13) . . . .
N1 C12 C17 C21 -2.7(2) . . . .
N2 C4 C5 C6 -178.63(15) . . . .
N3 C4 C5 C6 0.9(2) . . . .
N4 C9 C10 N5 -6.62(17) . . . .
N5 C24 C25 C26 176.40(14) . . . .
N5 C24 C25 C30 -2.5(2) . . . .
N5 C24 C29 C28 -176.57(14) . . . .
N5 C24 C29 C33 1.9(2) . . . .
N6 C36 C37 C38 -0.7(3) . . . .
C1 N1 C2 C3 9.65(18) . . . .
C1 N1 C12 C13 -101.49(18) . . . .
C1 N1 C12 C17 81.33(19) . . . .
C1 N2 C3 C2 8.72(17) . . . .
C1 N2 C4 N3 -3.1(2) . . . .
C1 N2 C4 C5 176.46(14) . . . .
C2 N1 C1 Mg1 176.24(14) . . . .
C2 N1 C1 N2 -4.48(17) . . . .
C2 N1 C12 C13 86.26(18) . . . .
C2 N1 C12 C17 -90.92(17) . . . .
C3 N2 C1 Mg1 176.43(10) . . . .
C3 N2 C1 N1 -3.12(17) . . . .
C3 N2 C4 N3 -173.37(14) . . . .
C3 N2 C4 C5 6.2(2) . . . .
C4 N2 C1 Mg1 5.42(17) . . . .
C4 N2 C1 N1 -174.13(13) . . . .
C4 N2 C3 C2 179.66(14) . . . .
C4 N3 C8 N4 -179.71(14) . . . .
C4 N3 C8 C7 0.9(2) . . . .
C4 C5 C6 C7 -0.1(2) . . . .
C5 C6 C7 C8 -0.3(2) . . . .
C6 C7 C8 N3 -0.1(2) . . . .
C6 C7 C8 N4 -179.48(15) . . . .
C8 N3 C4 N2 178.28(13) . . . .
C8 N3 C4 C5 -1.3(2) . . . .
C8 N4 C9 C10 178.74(15) . . . .
C8 N4 C11 Mg1 6.85(18) . . . .
C8 N4 C11 N5 -174.28(14) . . . .
C9 N4 C8 N3 -178.68(14) . . . .
C9 N4 C8 C7 0.7(2) . . . .
C9 N4 C11 Mg1 -178.90(10) . . . .
C9 N4 C11 N5 -0.03(18) . . . .
C10 N5 C11 Mg1 173.18(15) . . . .
C10 N5 C11 N4 -5.00(18) . . . .
C10 N5 C24 C25 -89.96(18) . . . .
C10 N5 C24 C29 87.62(19) . . . .
C11 N4 C8 N3 -4.9(2) . . . .
C11 N4 C8 C7 174.46(15) . . . .
C11 N4 C9 C10 4.56(18) . . . .
C11 N5 C10 C9 7.67(19) . . . .
C11 N5 C24 C25 85.53(19) . . . .
C11 N5 C24 C29 -96.89(19) . . . .
C12 N1 C1 Mg1 3.6(3) . . . .
C12 N1 C1 N2 -177.09(13) . . . .
C12 N1 C2 C3 -177.27(13) . . . .
C12 C13 C14 C15 -0.8(2) . . . .
C12 C13 C18 C19 -107.32(18) . . . .
C12 C13 C18 C20 130.42(16) . . . .
C12 C17 C21 C22 106.40(17) . . . .
C12 C17 C21 C23 -130.30(15) . . . .
C13 C12 C17 C16 -0.8(2) . . . .
C13 C12 C17 C21 -179.81(14) . . . .
C13 C14 C15 C16 0.3(3) . . . .
C14 C13 C18 C19 72.1(2) . . . .
C14 C13 C18 C20 -50.2(2) . . . .
C14 C15 C16 C17 0.0(3) . . . .
C15 C16 C17 C12 0.2(2) . . . .
C15 C16 C17 C21 179.28(15) . . . .
C16 C17 C21 C22 -72.61(18) . . . .
C16 C17 C21 C23 50.68(19) . . . .
C17 C12 C13 C14 1.1(2) . . . .
C17 C12 C13 C18 -179.51(14) . . . .
C18 C13 C14 C15 179.74(15) . . . .
C24 N5 C10 C9 -176.38(13) . . . .
C24 N5 C11 Mg1 -2.5(3) . . . .
C24 N5 C11 N4 179.29(14) . . . .
C24 C25 C26 C27 0.4(2) . . . .
C24 C25 C30 C31 109.99(18) . . . .
C24 C25 C30 C32 -127.08(16) . . . .
C24 C29 C33 C34 -103.41(19) . . . .
C24 C29 C33 C35 133.59(17) . . . .
C25 C24 C29 C28 0.9(2) . . . .
C25 C24 C29 C33 179.39(15) . . . .
C25 C26 C27 C28 0.4(3) . . . .
C26 C25 C30 C31 -68.94(19) . . . .
C26 C25 C30 C32 54.0(2) . . . .
C26 C27 C28 C29 -0.6(3) . . . .
C27 C28 C29 C24 -0.1(2) . . . .
C27 C28 C29 C33 -178.56(16) . . . .
C28 C29 C33 C34 75.0(2) . . . .
C28 C29 C33 C35 -48.0(2) . . . .
C29 C24 C25 C26 -1.1(2) . . . .
C29 C24 C25 C30 179.96(14) . . . .
C30 C25 C26 C27 179.38(15) . . . .
C36 N6 C40 C39 -0.1(3) . . . .
C36 C37 C38 C39 -0.5(3) . . . .
C37 C38 C39 C40 1.3(3) . . . .
C38 C39 C40 N6 -1.0(3) . . . .
C40 N6 C36 C37 1.0(3) . . . .
N100 C101 C102 C103 1.5(4) . . . .
C101 N100 C105 C104 0.1(4) . . . .
C101 C102 C103 C104 -1.0(4) . . . .
C102 C103 C104 C105 0.1(3) . . . .
C103 C104 C105 N100 0.3(4) . . . .
C105 N100 C101 C102 -1.0(4) . . . .
N200 C201 C202 C203 -1.1(3) . . . .
C201 N200 C205 C204 0.2(3) . . . .
C201 C202 C203 C204 0.6(3) . . . .
C202 C203 C204 C205 0.2(3) . . . .
C203 C204 C205 N200 -0.6(3) . . . .
C205 N200 C201 C202 0.7(3) . . . .
